data_4065784
loop_
_publ_author_name
'Buchard, Antoine'
'Platel, Rachel H.'
'Auffrant, Audrey'
'Le Goff, Xavier F.'
'Le Floch, Pascal'
'Williams, Charlotte K.'

_publ_section_title
;
 Iminophosphorane Neodymium(III) Complexes As Efficient Initiators for
 Lactide Polymerization
;
_journal_issue 13
_journal_name_full Organometallics
_journal_page_first 2892
_journal_paper_doi 10.1021/om1001233
_journal_volume 29
_journal_year 2010
_chemical_formula_moiety 'C43 H71 N4 Nd P2 Si4'
_chemical_formula_sum 'C43 H71 N4 Nd P2 Si4'
_chemical_formula_weight 962.58
_chemical_name_systematic
; 
 ? 
;
_space_group_IT_number 14
_symmetry_cell_setting monoclinic
_symmetry_space_group_name_Hall '-P 2ybc'
_symmetry_space_group_name_H-M 'P 1 21/c 1'
_atom_sites_solution_hydrogens geom
_atom_sites_solution_primary direct
_atom_sites_solution_secondary difmap
_audit_creation_method SHELXL-97
_cell_angle_alpha 90.00
_cell_angle_beta 92.899(1)
_cell_angle_gamma 90.00
_cell_formula_units_Z 4
_cell_length_a 18.447(1)
_cell_length_b 12.027(1)
_cell_length_c 22.105(1)
_cell_measurement_reflns_used 5583
_cell_measurement_temperature 150.0(1)
_cell_measurement_theta_max 30.034
_cell_measurement_theta_min 0.998
_cell_volume 4898.0(5)
_computing_structure_refinement 'SHELXL-97 (Sheldrick, 1997)'
_computing_structure_solution 'SHELXS-97 (Sheldrick, 1990)'
_diffrn_ambient_temperature 150.0(1)
_diffrn_measured_fraction_theta_full 0.995
_diffrn_measured_fraction_theta_max 0.995
_diffrn_measurement_device_type KappaCCD
_diffrn_measurement_method 'phi and omega scans'
_diffrn_radiation_monochromator graphite
_diffrn_radiation_source 'fine-focus sealed tube'
_diffrn_radiation_type MoK\a
_diffrn_radiation_wavelength 0.71069
_diffrn_reflns_av_R_equivalents 0.0425
_diffrn_reflns_av_sigmaI/netI 0.0773
_diffrn_reflns_limit_h_max 16
_diffrn_reflns_limit_h_min -23
_diffrn_reflns_limit_k_max 13
_diffrn_reflns_limit_k_min -15
_diffrn_reflns_limit_l_max 22
_diffrn_reflns_limit_l_min -28
_diffrn_reflns_number 30432
_diffrn_reflns_theta_full 27.48
_diffrn_reflns_theta_max 27.48
_diffrn_reflns_theta_min 2.90
_exptl_absorpt_coefficient_mu 1.256
_exptl_absorpt_correction_T_max 0.9285
_exptl_absorpt_correction_T_min 0.7526
_exptl_absorpt_correction_type multi-scan
_exptl_crystal_colour Blue
_exptl_crystal_density_diffrn 1.305
_exptl_crystal_density_method 'not measured'
_exptl_crystal_description Block
_exptl_crystal_F_000 2012
_exptl_crystal_size_max 0.24
_exptl_crystal_size_mid 0.20
_exptl_crystal_size_min 0.06
_refine_diff_density_max 1.078
_refine_diff_density_min -0.586
_refine_diff_density_rms 0.090
_refine_ls_extinction_method none
_refine_ls_goodness_of_fit_ref 0.955
_refine_ls_hydrogen_treatment constr
_refine_ls_matrix_type full
_refine_ls_number_parameters 491
_refine_ls_number_reflns 11188
_refine_ls_number_restraints 0
_refine_ls_restrained_S_all 0.955
_refine_ls_R_factor_all 0.0656
_refine_ls_R_factor_gt 0.0338
_refine_ls_shift/su_max 0.002
_refine_ls_shift/su_mean 0.000
_refine_ls_structure_factor_coef Fsqd
_refine_ls_weighting_details 'calc w=1/[\s^2^(Fo^2^)+(0.0176P)^2^+0.0000P] where P=(Fo^2^+2Fc^2^)/3'
_refine_ls_weighting_scheme calc
_refine_ls_wR_factor_gt 0.0577
_refine_ls_wR_factor_ref 0.0649
_reflns_number_gt 7862
_reflns_number_total 11188
_reflns_threshold_expression >2sigma(I)
_cod_data_source_file om1001233_si_002.cif
_cod_data_source_block ab1033
_cod_depositor_comments
;
The following automatic conversions were performed:

'_symmetry_cell_setting' value 'Monoclinic' changed to 'monoclinic'
according to /home/saulius/struct/CIF-dictionaries/cif_core.dic
dictionary named 'cif_core.dic' version 2.4.1 from 2010-06-29.

Automatic conversion script
Id: cif_fix_values 1715 2011-07-08 13:25:40Z adriana 
;
_cod_original_sg_symbol_H-M 'P21/c     '
_cod_database_code 4065784

loop_
_symmetry_equiv_pos_as_xyz
'x, y, z'
'-x, y+1/2, -z+1/2'
'-x, -y, -z'
'x, -y-1/2, z-1/2'

loop_
_atom_site_label
_atom_site_type_symbol
_atom_site_fract_x
_atom_site_fract_y
_atom_site_fract_z
_atom_site_U_iso_or_equiv
_atom_site_adp_type
_atom_site_occupancy
_atom_site_symmetry_multiplicity
_atom_site_calc_flag
_atom_site_refinement_flags
Nd1 Nd 0.260742(8) 0.411592(11) 0.338337(7) 0.02064(5) Uani 1 1 d .
P1 P 0.17163(4) 0.64377(5) 0.31420(3) 0.02186(17) Uani 1 1 d .
P2 P 0.27099(4) 0.62321(5) 0.43365(3) 0.02107(17) Uani 1 1 d .
Si1 Si 0.43106(4) 0.48473(6) 0.27672(4) 0.0317(2) Uani 1 1 d .
Si2 Si 0.32693(5) 0.34349(7) 0.20134(4) 0.0336(2) Uani 1 1 d .
Si3 Si 0.14929(4) 0.19460(6) 0.38440(4) 0.02607(19) Uani 1 1 d .
Si4 Si 0.30437(4) 0.12666(6) 0.37774(4) 0.0276(2) Uani 1 1 d .
N1 N 0.15934(11) 0.51898(15) 0.28785(10) 0.0229(5) Uani 1 1 d .
N2 N 0.27826(11) 0.48983(15) 0.44142(10) 0.0218(5) Uani 1 1 d .
N3 N 0.35099(12) 0.41297(16) 0.26733(11) 0.0269(6) Uani 1 1 d .
N4 N 0.23715(11) 0.22635(15) 0.37037(10) 0.0234(5) Uani 1 1 d .
C1 C 0.25230(8) 0.64853(12) 0.35750(7) 0.0214(6) Uani 1 1 d .
H1 H 0.2934 0.6685 0.3357 0.026 Uiso 1 1 calc R
C2 C 0.18305(8) 0.74506(12) 0.25428(7) 0.0229(6) Uani 1 1 d R
C3 C 0.13347(8) 0.82924(12) 0.23996(7) 0.0362(8) Uani 1 1 d R
H3 H 0.0902 0.8361 0.2613 0.043 Uiso 1 1 calc R
C4 C 0.1484(2) 0.9039(2) 0.19351(16) 0.0491(9) Uani 1 1 d .
H4 H 0.1142 0.9606 0.1830 0.059 Uiso 1 1 calc R
C5 C 0.2107(2) 0.8972(2) 0.16298(15) 0.0462(9) Uani 1 1 d .
H5 H 0.2203 0.9498 0.1323 0.055 Uiso 1 1 calc R
C6 C 0.25944(18) 0.8137(3) 0.17703(16) 0.0481(9) Uani 1 1 d .
H6 H 0.3028 0.8080 0.1558 0.058 Uiso 1 1 calc R
C7 C 0.24553(16) 0.7379(2) 0.22207(14) 0.0367(8) Uani 1 1 d .
H7 H 0.2793 0.6799 0.2311 0.044 Uiso 1 1 calc R
C8 C 0.09371(14) 0.6916(2) 0.35398(13) 0.0236(6) Uani 1 1 d .
C9 C 0.09215(15) 0.7978(2) 0.37982(13) 0.0259(7) Uani 1 1 d .
H9 H 0.1328 0.8456 0.3770 0.031 Uiso 1 1 calc R
C10 C 0.03235(16) 0.8341(2) 0.40938(14) 0.0312(7) Uani 1 1 d .
H10 H 0.0323 0.9064 0.4268 0.037 Uiso 1 1 calc R
C11 C -0.02749(16) 0.7659(2) 0.41380(14) 0.0350(8) Uani 1 1 d .
H11 H -0.0690 0.7917 0.4333 0.042 Uiso 1 1 calc R
C12 C -0.02652(15) 0.6599(2) 0.38967(14) 0.0341(8) Uani 1 1 d .
H12 H -0.0670 0.6122 0.3935 0.041 Uiso 1 1 calc R
C13 C 0.03318(15) 0.6232(2) 0.36004(14) 0.0277(7) Uani 1 1 d .
H13 H 0.0331 0.5503 0.3435 0.033 Uiso 1 1 calc R
C14 C 0.09903(15) 0.5084(2) 0.23929(14) 0.0284(7) Uani 1 1 d .
H14 H 0.0651 0.5721 0.2445 0.034 Uiso 1 1 calc R
C15 C 0.05556(15) 0.4017(2) 0.24639(15) 0.0354(8) Uani 1 1 d .
H15A H 0.0877 0.3373 0.2429 0.053 Uiso 1 1 calc R
H15B H 0.0166 0.3981 0.2146 0.053 Uiso 1 1 calc R
H15C H 0.0345 0.4011 0.2862 0.053 Uiso 1 1 calc R
C16 C 0.12673(10) 0.5167(2) 0.17530(8) 0.0342(8) Uani 1 1 d .
H16A H 0.1517 0.5879 0.1707 0.051 Uiso 1 1 calc R
H16B H 0.0856 0.5120 0.1455 0.051 Uiso 1 1 calc R
H16C H 0.1606 0.4556 0.1687 0.051 Uiso 1 1 calc R
C17 C 0.35315(9) 0.70172(14) 0.45837(8) 0.0237(7) Uani 1 1 d R
C18 C 0.39394(9) 0.75771(14) 0.41685(8) 0.0311(7) Uani 1 1 d R
H18 H 0.3799 0.7567 0.3749 0.037 Uiso 1 1 calc R
C19 C 0.45638(16) 0.8160(2) 0.43802(16) 0.0402(8) Uani 1 1 d .
H19 H 0.4855 0.8528 0.4100 0.048 Uiso 1 1 calc R
C20 C 0.47562(16) 0.8202(2) 0.49913(16) 0.0393(8) Uani 1 1 d .
H20 H 0.5175 0.8605 0.5132 0.047 Uiso 1 1 calc R
C21 C 0.43428(17) 0.7661(2) 0.53934(16) 0.0429(9) Uani 1 1 d .
H21 H 0.4474 0.7685 0.5814 0.051 Uiso 1 1 calc R
C22 C 0.37313(16) 0.7077(2) 0.51880(15) 0.0380(8) Uani 1 1 d .
H22 H 0.3445 0.6711 0.5472 0.046 Uiso 1 1 calc R
C23 C 0.20412(14) 0.67866(19) 0.48302(13) 0.0225(6) Uani 1 1 d .
C24 C 0.20796(15) 0.7879(2) 0.50539(13) 0.0272(7) Uani 1 1 d .
H24 H 0.2476 0.8339 0.4958 0.033 Uiso 1 1 calc R
C25 C 0.15504(16) 0.8295(2) 0.54103(14) 0.0305(7) Uani 1 1 d .
H25 H 0.1587 0.9033 0.5562 0.037 Uiso 1 1 calc R
C26 C 0.09650(15) 0.7636(2) 0.55475(14) 0.0321(7) Uani 1 1 d .
H26 H 0.0601 0.7919 0.5795 0.038 Uiso 1 1 calc R
C27 C 0.09137(15) 0.6566(2) 0.53229(14) 0.0306(7) Uani 1 1 d .
H27 H 0.0510 0.6115 0.5413 0.037 Uiso 1 1 calc R
C28 C 0.14451(15) 0.6149(2) 0.49688(13) 0.0245(7) Uani 1 1 d .
H28 H 0.1402 0.5411 0.4817 0.029 Uiso 1 1 calc R
C29 C 0.29908(15) 0.4452(2) 0.50285(13) 0.0284(7) Uani 1 1 d .
H29 H 0.2948 0.5070 0.5327 0.034 Uiso 1 1 calc R
C30 C 0.24784(16) 0.3514(2) 0.52063(14) 0.0344(8) Uani 1 1 d .
H30A H 0.1984 0.3805 0.5222 0.052 Uiso 1 1 calc R
H30B H 0.2638 0.3222 0.5605 0.052 Uiso 1 1 calc R
H30C H 0.2487 0.2917 0.4905 0.052 Uiso 1 1 calc R
C31 C 0.37805(15) 0.4064(2) 0.50574(15) 0.0389(8) Uani 1 1 d .
H31A H 0.3837 0.3455 0.4769 0.058 Uiso 1 1 calc R
H31B H 0.3916 0.3804 0.5468 0.058 Uiso 1 1 calc R
H31C H 0.4096 0.4684 0.4954 0.058 Uiso 1 1 calc R
C32 C 0.45665(16) 0.4983(2) 0.35929(15) 0.0414(9) Uani 1 1 d .
H32A H 0.4147 0.5246 0.3807 0.062 Uiso 1 1 calc R
H32B H 0.4965 0.5517 0.3650 0.062 Uiso 1 1 calc R
H32C H 0.4722 0.4258 0.3755 0.062 Uiso 1 1 calc R
C33 C 0.42619(16) 0.6272(2) 0.24269(16) 0.0437(9) Uani 1 1 d .
H33A H 0.4032 0.6230 0.2018 0.066 Uiso 1 1 calc R
H33B H 0.4753 0.6574 0.2405 0.066 Uiso 1 1 calc R
H33C H 0.3975 0.6757 0.2679 0.066 Uiso 1 1 calc R
C34 C 0.51122(16) 0.4205(2) 0.24203(18) 0.0517(10) Uani 1 1 d .
H34A H 0.5166 0.3433 0.2558 0.078 Uiso 1 1 calc R
H34B H 0.5551 0.4625 0.2543 0.078 Uiso 1 1 calc R
H34C H 0.5041 0.4220 0.1978 0.078 Uiso 1 1 calc R
C35 C 0.23776(15) 0.2705(2) 0.21086(15) 0.0380(8) Uani 1 1 d .
H35A H 0.2453 0.2072 0.2384 0.057 Uiso 1 1 calc R
H35B H 0.2184 0.2438 0.1714 0.057 Uiso 1 1 calc R
H35C H 0.2032 0.3225 0.2277 0.057 Uiso 1 1 calc R
C36 C 0.31872(19) 0.4377(3) 0.13337(15) 0.0504(9) Uani 1 1 d .
H36A H 0.2903 0.5036 0.1432 0.076 Uiso 1 1 calc R
H36B H 0.2943 0.3980 0.0994 0.076 Uiso 1 1 calc R
H36C H 0.3672 0.4606 0.1222 0.076 Uiso 1 1 calc R
C37 C 0.38820(17) 0.2264(2) 0.18026(16) 0.0485(9) Uani 1 1 d .
H37A H 0.4355 0.2565 0.1703 0.073 Uiso 1 1 calc R
H37B H 0.3665 0.1870 0.1450 0.073 Uiso 1 1 calc R
H37C H 0.3945 0.1748 0.2144 0.073 Uiso 1 1 calc R
C38 C 0.09818(14) 0.3259(2) 0.40111(14) 0.0307(7) Uani 1 1 d .
H38A H 0.1076 0.3464 0.4437 0.046 Uiso 1 1 calc R
H38B H 0.0461 0.3135 0.3932 0.046 Uiso 1 1 calc R
H38C H 0.1144 0.3861 0.3751 0.046 Uiso 1 1 calc R
C39 C 0.09940(16) 0.1211(2) 0.31985(15) 0.0377(8) Uani 1 1 d .
H39A H 0.1040 0.1638 0.2825 0.057 Uiso 1 1 calc R
H39B H 0.0480 0.1143 0.3284 0.057 Uiso 1 1 calc R
H39C H 0.1202 0.0468 0.3150 0.057 Uiso 1 1 calc R
C40 C 0.13536(16) 0.1039(2) 0.45215(15) 0.0347(8) Uani 1 1 d .
H40A H 0.1529 0.0286 0.4442 0.052 Uiso 1 1 calc R
H40B H 0.0836 0.1011 0.4600 0.052 Uiso 1 1 calc R
H40C H 0.1624 0.1346 0.4876 0.052 Uiso 1 1 calc R
C41 C 0.39457(14) 0.1841(2) 0.35800(14) 0.0337(8) Uani 1 1 d .
H41A H 0.3915 0.2113 0.3162 0.050 Uiso 1 1 calc R
H41B H 0.4314 0.1255 0.3621 0.050 Uiso 1 1 calc R
H41C H 0.4080 0.2456 0.3854 0.050 Uiso 1 1 calc R
C42 C 0.28645(16) 0.0018(2) 0.32821(16) 0.0427(9) Uani 1 1 d .
H42A H 0.2444 -0.0388 0.3422 0.064 Uiso 1 1 calc R
H42B H 0.3291 -0.0469 0.3303 0.064 Uiso 1 1 calc R
H42C H 0.2765 0.0259 0.2863 0.064 Uiso 1 1 calc R
C43 C 0.32102(16) 0.0714(2) 0.45713(14) 0.0372(8) Uani 1 1 d .
H43A H 0.3379 0.1319 0.4840 0.056 Uiso 1 1 calc R
H43B H 0.3580 0.0129 0.4571 0.056 Uiso 1 1 calc R
H43C H 0.2758 0.0406 0.4715 0.056 Uiso 1 1 calc R

loop_
_atom_site_aniso_label
_atom_site_aniso_U_11
_atom_site_aniso_U_22
_atom_site_aniso_U_33
_atom_site_aniso_U_23
_atom_site_aniso_U_13
_atom_site_aniso_U_12
Nd1 0.02119(8) 0.02217(8) 0.01851(9) -0.00030(7) 0.00058(6) 0.00040(6)
P1 0.0215(4) 0.0243(4) 0.0196(5) 0.0011(3) -0.0009(3) 0.0009(3)
P2 0.0206(4) 0.0240(4) 0.0184(5) -0.0004(3) -0.0007(3) -0.0013(3)
Si1 0.0271(5) 0.0318(4) 0.0367(6) 0.0001(4) 0.0080(4) -0.0010(3)
Si2 0.0346(5) 0.0411(5) 0.0255(6) -0.0031(4) 0.0044(4) 0.0007(4)
Si3 0.0251(5) 0.0247(4) 0.0286(5) -0.0008(3) 0.0028(4) -0.0030(3)
Si4 0.0265(5) 0.0264(4) 0.0296(6) -0.0010(4) 0.0008(4) 0.0000(3)
N1 0.0221(13) 0.0250(12) 0.0214(15) 0.0005(10) 0.0003(11) -0.0012(9)
N2 0.0250(13) 0.0230(11) 0.0173(14) 0.0000(10) -0.0002(11) 0.0020(9)
N3 0.0281(13) 0.0275(12) 0.0257(15) 0.0000(11) 0.0071(11) -0.0016(10)
N4 0.0245(13) 0.0234(11) 0.0224(15) -0.0017(10) 0.0018(11) -0.0025(9)
C1 0.0169(15) 0.0309(15) 0.0165(17) 0.0010(12) 0.0013(12) -0.0016(11)
C2 0.0258(16) 0.0243(14) 0.0182(17) -0.0002(12) -0.0019(13) -0.0022(11)
C3 0.040(2) 0.0424(18) 0.026(2) 0.0067(15) 0.0007(16) 0.0110(14)
C4 0.072(3) 0.0427(19) 0.032(2) 0.0124(16) 0.000(2) 0.0197(17)
C5 0.072(3) 0.042(2) 0.024(2) 0.0128(15) -0.0017(19) -0.0091(17)
C6 0.044(2) 0.070(2) 0.031(2) 0.0101(18) 0.0044(18) -0.0087(17)
C7 0.0356(19) 0.0468(18) 0.027(2) 0.0096(15) -0.0003(16) 0.0035(14)
C8 0.0237(16) 0.0272(15) 0.0195(17) 0.0022(12) -0.0023(13) 0.0033(11)
C9 0.0292(17) 0.0265(15) 0.0216(18) 0.0024(12) -0.0029(14) 0.0009(12)
C10 0.0381(19) 0.0309(16) 0.0245(19) -0.0031(13) -0.0006(15) 0.0065(13)
C11 0.0251(17) 0.0453(18) 0.035(2) -0.0037(15) 0.0054(15) 0.0099(14)
C12 0.0241(17) 0.0435(18) 0.035(2) -0.0041(15) 0.0034(15) -0.0056(13)
C13 0.0238(16) 0.0312(15) 0.0282(19) -0.0049(13) 0.0021(14) 0.0003(12)
C14 0.0297(17) 0.0299(15) 0.0248(19) -0.0010(13) -0.0062(14) 0.0005(12)
C15 0.0309(18) 0.0448(18) 0.030(2) -0.0033(15) -0.0035(15) -0.0062(14)
C16 0.0404(19) 0.0385(17) 0.023(2) -0.0013(14) -0.0037(16) -0.0046(13)
C17 0.0244(16) 0.0225(14) 0.0240(18) -0.0004(12) -0.0012(14) 0.0010(11)
C18 0.0305(18) 0.0365(16) 0.0258(19) -0.0057(14) -0.0030(15) -0.0044(13)
C19 0.034(2) 0.0472(19) 0.039(2) -0.0003(16) 0.0053(17) -0.0118(14)
C20 0.0260(18) 0.0438(18) 0.047(3) -0.0054(17) -0.0083(17) -0.0062(13)
C21 0.039(2) 0.056(2) 0.032(2) 0.0006(17) -0.0140(17) -0.0077(16)
C22 0.038(2) 0.0475(18) 0.028(2) 0.0040(15) -0.0088(16) -0.0151(14)
C23 0.0251(16) 0.0252(14) 0.0166(17) 0.0023(12) -0.0038(13) 0.0030(11)
C24 0.0324(18) 0.0271(15) 0.0216(18) 0.0019(13) -0.0021(14) -0.0038(12)
C25 0.042(2) 0.0235(15) 0.0261(19) -0.0057(13) 0.0032(15) 0.0036(13)
C26 0.0355(19) 0.0382(17) 0.0233(19) -0.0024(14) 0.0096(15) 0.0092(13)
C27 0.0263(17) 0.0370(17) 0.029(2) 0.0021(14) 0.0058(15) -0.0045(12)
C28 0.0282(17) 0.0235(14) 0.0219(18) -0.0017(12) 0.0011(14) -0.0002(11)
C29 0.0381(19) 0.0294(15) 0.0176(18) 0.0006(12) 0.0002(15) 0.0015(12)
C30 0.044(2) 0.0342(16) 0.025(2) 0.0060(14) -0.0005(16) -0.0014(14)
C31 0.0381(19) 0.0522(19) 0.026(2) 0.0097(16) -0.0059(15) 0.0096(15)
C32 0.039(2) 0.0409(18) 0.044(2) -0.0038(16) -0.0014(17) -0.0100(14)
C33 0.0337(19) 0.0415(17) 0.056(3) 0.0073(17) 0.0072(18) -0.0067(14)
C34 0.0326(19) 0.0476(19) 0.076(3) -0.0092(19) 0.0157(19) -0.0023(15)
C35 0.041(2) 0.0426(17) 0.030(2) -0.0043(15) -0.0032(16) -0.0013(14)
C36 0.054(2) 0.067(2) 0.030(2) 0.0051(18) 0.0039(19) -0.0048(17)
C37 0.045(2) 0.061(2) 0.040(2) -0.0176(18) 0.0027(18) 0.0071(16)
C38 0.0263(17) 0.0314(15) 0.034(2) -0.0020(14) 0.0037(15) -0.0007(12)
C39 0.0343(19) 0.0347(16) 0.044(2) -0.0027(15) -0.0027(17) -0.0057(13)
C40 0.0331(18) 0.0312(16) 0.040(2) 0.0033(14) 0.0071(16) -0.0058(12)
C41 0.0319(18) 0.0381(17) 0.031(2) 0.0028(14) 0.0029(15) 0.0045(13)
C42 0.043(2) 0.0327(17) 0.051(3) -0.0124(16) -0.0065(18) 0.0074(14)
C43 0.0353(19) 0.0375(17) 0.039(2) 0.0084(15) 0.0008(16) 0.0041(13)

loop_
_atom_type_symbol
_atom_type_description
_atom_type_scat_dispersion_real
_atom_type_scat_dispersion_imag
_atom_type_scat_source
C C 0.0033 0.0016 'International Tables Vol C Tables 4.2.6.8 and 6.1.1.4'
H H 0.0000 0.0000 'International Tables Vol C Tables 4.2.6.8 and 6.1.1.4'
N N 0.0061 0.0033 'International Tables Vol C Tables 4.2.6.8 and 6.1.1.4'
Nd Nd -0.1943 3.0179 'International Tables Vol C Tables 4.2.6.8 and 6.1.1.4'
P P 0.1023 0.0942 'International Tables Vol C Tables 4.2.6.8 and 6.1.1.4'
Si Si 0.0817 0.0704 'International Tables Vol C Tables 4.2.6.8 and 6.1.1.4'

loop_
_geom_angle_atom_site_label_1
_geom_angle_atom_site_label_2
_geom_angle_atom_site_label_3
_geom_angle
N3 Nd1 N4 110.60(7)
N3 Nd1 N2 123.39(7)
N4 Nd1 N2 95.70(7)
N3 Nd1 N1 103.82(8)
N4 Nd1 N1 118.26(7)
N2 Nd1 N1 106.02(7)
N3 Nd1 C1 97.85(6)
N4 Nd1 C1 150.10(6)
N2 Nd1 C1 59.62(5)
N1 Nd1 C1 60.58(5)
N3 Nd1 P1 104.64(5)
N4 Nd1 P1 138.45(5)
N2 Nd1 P1 82.33(5)
N1 Nd1 P1 28.85(5)
C1 Nd1 P1 31.85(3)
N3 Nd1 P2 113.69(5)
N4 Nd1 P2 122.41(6)
N2 Nd1 P2 28.11(5)
N1 Nd1 P2 84.47(5)
C1 Nd1 P2 31.51(3)
P1 Nd1 P2 57.200(18)
N3 Nd1 Si2 27.39(6)
N4 Nd1 Si2 96.77(6)
N2 Nd1 Si2 150.62(5)
N1 Nd1 Si2 91.21(5)
C1 Nd1 Si2 112.99(4)
P1 Nd1 Si2 105.01(2)
P2 Nd1 Si2 137.518(19)
N1 P1 C1 109.28(9)
N1 P1 C8 111.54(11)
C1 P1 C8 113.68(11)
N1 P1 C2 112.17(10)
C1 P1 C2 104.63(9)
C8 P1 C2 105.32(10)
N1 P1 Nd1 47.81(8)
C1 P1 Nd1 61.74(5)
C8 P1 Nd1 126.50(8)
C2 P1 Nd1 127.93(6)
N2 P2 C1 106.83(10)
N2 P2 C23 110.83(12)
C1 P2 C23 114.38(10)
N2 P2 C17 114.42(10)
C1 P2 C17 108.58(9)
C23 P2 C17 101.94(10)
N2 P2 Nd1 46.03(8)
C1 P2 Nd1 60.82(5)
C23 P2 Nd1 130.39(8)
C17 P2 Nd1 127.08(6)
N3 Si1 C34 115.95(12)
N3 Si1 C32 109.62(13)
C34 Si1 C32 105.72(16)
N3 Si1 C33 112.87(12)
C34 Si1 C33 103.69(14)
C32 Si1 C33 108.48(14)
N3 Si2 C37 116.22(13)
N3 Si2 C36 113.04(13)
C37 Si2 C36 106.16(16)
N3 Si2 C35 108.72(13)
C37 Si2 C35 102.58(14)
C36 Si2 C35 109.52(15)
N3 Si2 Nd1 38.86(8)
C37 Si2 Nd1 130.17(11)
C36 Si2 Nd1 122.99(11)
C35 Si2 Nd1 70.15(10)
N4 Si3 C39 113.57(13)
N4 Si3 C40 116.30(12)
C39 Si3 C40 104.50(13)
N4 Si3 C38 109.67(11)
C39 Si3 C38 108.20(13)
C40 Si3 C38 103.90(13)
N4 Si4 C41 111.34(11)
N4 Si4 C42 113.32(12)
C41 Si4 C42 106.94(14)
N4 Si4 C43 114.50(13)
C41 Si4 C43 103.99(14)
C42 Si4 C43 106.02(14)
C14 N1 P1 114.67(15)
C14 N1 Nd1 141.60(15)
P1 N1 Nd1 103.35(10)
C29 N2 P2 118.00(17)
C29 N2 Nd1 135.86(15)
P2 N2 Nd1 105.85(11)
Si1 N3 Si2 122.08(14)
Si1 N3 Nd1 123.99(12)
Si2 N3 Nd1 113.75(11)
Si3 N4 Si4 120.73(12)
Si3 N4 Nd1 116.86(10)
Si4 N4 Nd1 122.40(11)
P2 C1 P1 131.07(11)
P2 C1 Nd1 87.67(6)
P1 C1 Nd1 86.41(6)
P2 C1 H1 114.5
P1 C1 H1 114.5
Nd1 C1 H1 97.2
C7 C2 C3 118.86(13)
C7 C2 P1 117.47(15)
C3 C2 P1 123.66(5)
C2 C3 C4 118.79(16)
C2 C3 H3 120.6
C4 C3 H3 120.6
C5 C4 C3 121.8(3)
C5 C4 H4 119.1
C3 C4 H4 119.1
C4 C5 C6 119.3(3)
C4 C5 H5 120.4
C6 C5 H5 120.4
C5 C6 C7 120.1(3)
C5 C6 H6 119.9
C7 C6 H6 119.9
C6 C7 C2 121.1(3)
C6 C7 H7 119.4
C2 C7 H7 119.4
C13 C8 C9 117.7(3)
C13 C8 P1 121.1(2)
C9 C8 P1 121.3(2)
C10 C9 C8 121.0(3)
C10 C9 H9 119.5
C8 C9 H9 119.5
C9 C10 C11 120.3(3)
C9 C10 H10 119.8
C11 C10 H10 119.8
C12 C11 C10 119.6(3)
C12 C11 H11 120.2
C10 C11 H11 120.2
C11 C12 C13 120.2(3)
C11 C12 H12 119.9
C13 C12 H12 119.9
C12 C13 C8 121.1(3)
C12 C13 H13 119.4
C8 C13 H13 119.4
N1 C14 C15 111.7(2)
N1 C14 C16 112.5(2)
C15 C14 C16 110.6(2)
N1 C14 H14 107.3
C15 C14 H14 107.3
C16 C14 H14 107.3
C14 C15 H15A 109.5
C14 C15 H15B 109.5
H15A C15 H15B 109.5
C14 C15 H15C 109.5
H15A C15 H15C 109.5
H15B C15 H15C 109.5
C14 C16 H16A 109.5
C14 C16 H16B 109.5
H16A C16 H16B 109.5
C14 C16 H16C 109.5
H16A C16 H16C 109.5
H16B C16 H16C 109.5
C22 C17 C18 119.38(14)
C22 C17 P2 119.50(17)
C18 C17 P2 121.09(6)
C17 C18 C19 118.87(16)
C17 C18 H18 120.6
C19 C18 H18 120.6
C20 C19 C18 120.6(3)
C20 C19 H19 119.7
C18 C19 H19 119.7
C21 C20 C19 119.7(3)
C21 C20 H20 120.1
C19 C20 H20 120.1
C20 C21 C22 120.0(3)
C20 C21 H21 120.0
C22 C21 H21 120.0
C17 C22 C21 121.4(3)
C17 C22 H22 119.3
C21 C22 H22 119.3
C28 C23 C24 117.8(2)
C28 C23 P2 119.99(19)
C24 C23 P2 122.1(2)
C25 C24 C23 121.0(3)
C25 C24 H24 119.5
C23 C24 H24 119.5
C24 C25 C26 120.0(2)
C24 C25 H25 120.0
C26 C25 H25 120.0
C27 C26 C25 119.6(3)
C27 C26 H26 120.2
C25 C26 H26 120.2
C28 C27 C26 120.4(3)
C28 C27 H27 119.8
C26 C27 H27 119.8
C27 C28 C23 121.2(2)
C27 C28 H28 119.4
C23 C28 H28 119.4
N2 C29 C31 110.4(2)
N2 C29 C30 111.3(2)
C31 C29 C30 111.3(2)
N2 C29 H29 107.9
C31 C29 H29 107.9
C30 C29 H29 107.9
C29 C30 H30A 109.5
C29 C30 H30B 109.5
H30A C30 H30B 109.5
C29 C30 H30C 109.5
H30A C30 H30C 109.5
H30B C30 H30C 109.5
C29 C31 H31A 109.5
C29 C31 H31B 109.5
H31A C31 H31B 109.5
C29 C31 H31C 109.5
H31A C31 H31C 109.5
H31B C31 H31C 109.5
Si1 C32 H32A 109.5
Si1 C32 H32B 109.5
H32A C32 H32B 109.5
Si1 C32 H32C 109.5
H32A C32 H32C 109.5
H32B C32 H32C 109.5
Si1 C33 H33A 109.5
Si1 C33 H33B 109.5
H33A C33 H33B 109.5
Si1 C33 H33C 109.5
H33A C33 H33C 109.5
H33B C33 H33C 109.5
Si1 C34 H34A 109.5
Si1 C34 H34B 109.5
H34A C34 H34B 109.5
Si1 C34 H34C 109.5
H34A C34 H34C 109.5
H34B C34 H34C 109.5
Si2 C35 H35A 109.5
Si2 C35 H35B 109.5
H35A C35 H35B 109.5
Si2 C35 H35C 109.5
H35A C35 H35C 109.5
H35B C35 H35C 109.5
Si2 C36 H36A 109.5
Si2 C36 H36B 109.5
H36A C36 H36B 109.5
Si2 C36 H36C 109.5
H36A C36 H36C 109.5
H36B C36 H36C 109.5
Si2 C37 H37A 109.5
Si2 C37 H37B 109.5
H37A C37 H37B 109.5
Si2 C37 H37C 109.5
H37A C37 H37C 109.5
H37B C37 H37C 109.5
Si3 C38 H38A 109.5
Si3 C38 H38B 109.5
H38A C38 H38B 109.5
Si3 C38 H38C 109.5
H38A C38 H38C 109.5
H38B C38 H38C 109.5
Si3 C39 H39A 109.5
Si3 C39 H39B 109.5
H39A C39 H39B 109.5
Si3 C39 H39C 109.5
H39A C39 H39C 109.5
H39B C39 H39C 109.5
Si3 C40 H40A 109.5
Si3 C40 H40B 109.5
H40A C40 H40B 109.5
Si3 C40 H40C 109.5
H40A C40 H40C 109.5
H40B C40 H40C 109.5
Si4 C41 H41A 109.5
Si4 C41 H41B 109.5
H41A C41 H41B 109.5
Si4 C41 H41C 109.5
H41A C41 H41C 109.5
H41B C41 H41C 109.5
Si4 C42 H42A 109.5
Si4 C42 H42B 109.5
H42A C42 H42B 109.5
Si4 C42 H42C 109.5
H42A C42 H42C 109.5
H42B C42 H42C 109.5
Si4 C43 H43A 109.5
Si4 C43 H43B 109.5
H43A C43 H43B 109.5
Si4 C43 H43C 109.5
H43A C43 H43C 109.5
H43B C43 H43C 109.5

loop_
_geom_bond_atom_site_label_1
_geom_bond_atom_site_label_2
_geom_bond_distance
Nd1 N3 2.345(2)
Nd1 N4 2.3844(19)
Nd1 N2 2.471(2)
Nd1 N1 2.490(2)
Nd1 C1 2.8864(15)
Nd1 P1 3.2705(7)
Nd1 P2 3.3033(7)
Nd1 Si2 3.4213(9)
P1 N1 1.622(2)
P1 C1 1.7293(16)
P1 C8 1.816(3)
P1 C2 1.8196(17)
P2 N2 1.618(2)
P2 C1 1.7281(18)
P2 C23 1.815(3)
P2 C17 1.8450(17)
Si1 N3 1.714(2)
Si1 C34 1.867(3)
Si1 C32 1.869(3)
Si1 C33 1.871(3)
Si2 N3 1.720(2)
Si2 C37 1.879(3)
Si2 C36 1.882(3)
Si2 C35 1.886(3)
Si3 N4 1.709(2)
Si3 C39 1.879(3)
Si3 C40 1.881(3)
Si3 C38 1.886(2)
Si4 N4 1.727(2)
Si4 C41 1.874(3)
Si4 C42 1.878(3)
Si4 C43 1.887(3)
N1 C14 1.512(3)
N2 C29 1.492(3)
C1 H1 0.9500
C2 C7 1.388(3)
C2 C3 1.3900
C3 C4 1.402(4)
C3 H3 0.9500
C4 C5 1.364(5)
C4 H4 0.9500
C5 C6 1.373(4)
C5 H5 0.9500
C6 C7 1.384(4)
C6 H6 0.9500
C7 H7 0.9500
C8 C13 1.398(3)
C8 C9 1.400(3)
C9 C10 1.381(4)
C9 H9 0.9500
C10 C11 1.383(4)
C10 H10 0.9500
C11 C12 1.382(4)
C11 H11 0.9500
C12 C13 1.382(4)
C12 H12 0.9500
C13 H13 0.9500
C14 C15 1.526(3)
C14 C16 1.531(3)
C14 H14 1.0000
C15 H15A 0.9800
C15 H15B 0.9800
C15 H15C 0.9800
C16 H16A 0.9800
C16 H16B 0.9800
C16 H16C 0.9800
C17 C22 1.370(3)
C17 C18 1.3900
C18 C19 1.408(3)
C18 H18 0.9500
C19 C20 1.380(4)
C19 H19 0.9500
C20 C21 1.365(4)
C20 H20 0.9500
C21 C22 1.386(4)
C21 H21 0.9500
C22 H22 0.9500
C23 C28 1.388(3)
C23 C24 1.405(3)
C24 C25 1.379(4)
C24 H24 0.9500
C25 C26 1.385(4)
C25 H25 0.9500
C26 C27 1.380(4)
C26 H26 0.9500
C27 C28 1.380(4)
C27 H27 0.9500
C28 H28 0.9500
C29 C31 1.528(4)
C29 C30 1.535(4)
C29 H29 1.0000
C30 H30A 0.9800
C30 H30B 0.9800
C30 H30C 0.9800
C31 H31A 0.9800
C31 H31B 0.9800
C31 H31C 0.9800
C32 H32A 0.9800
C32 H32B 0.9800
C32 H32C 0.9800
C33 H33A 0.9800
C33 H33B 0.9800
C33 H33C 0.9800
C34 H34A 0.9800
C34 H34B 0.9800
C34 H34C 0.9800
C35 H35A 0.9800
C35 H35B 0.9800
C35 H35C 0.9800
C36 H36A 0.9800
C36 H36B 0.9800
C36 H36C 0.9800
C37 H37A 0.9800
C37 H37B 0.9800
C37 H37C 0.9800
C38 H38A 0.9800
C38 H38B 0.9800
C38 H38C 0.9800
C39 H39A 0.9800
C39 H39B 0.9800
C39 H39C 0.9800
C40 H40A 0.9800
C40 H40B 0.9800
C40 H40C 0.9800
C41 H41A 0.9800
C41 H41B 0.9800
C41 H41C 0.9800
C42 H42A 0.9800
C42 H42B 0.9800
C42 H42C 0.9800
C43 H43A 0.9800
C43 H43B 0.9800
C43 H43C 0.9800
